data_4129392
loop_
_publ_author_name
'Pei, Xiao-Li'
'Yang, Yang'
'Lei, Zhen'
'Chang, Shan-Shan'
'Guan, Zong-Jie'
'Wan, Xian-Kai'
'Wen, Ting-Bin'
'Wang, Quan-Ming'

_publ_section_title
;
 Highly Active Gold(I)-Silver(I) Oxo Cluster Activating sp&#x00B3; C-H
 Bonds of Methyl Ketones under Mild Conditions.
;
_journal_issue 16
_journal_name_full 'Journal of the American Chemical Society'
_journal_page_first 5520
_journal_page_last 5525
_journal_paper_doi 10.1021/jacs.5b01713
_journal_volume 137
_journal_year 2015
_chemical_formula_sum 'C75 H70 Ag4 Au4 B5 F20 N11 O2 P4'
_chemical_formula_weight 2934.70
_space_group_IT_number 14
_space_group_name_Hall '-P 2ybc'
_space_group_name_H-M_alt 'P 1 21/c 1'
_symmetry_cell_setting monoclinic
_symmetry_space_group_name_H-M 'P 1 21/c 1'
_atom_sites_solution_hydrogens geom
_atom_sites_solution_primary direct
_atom_sites_solution_secondary difmap
_audit_creation_method SHELXL-97
_cell_angle_alpha 90.00
_cell_angle_beta 123.909(2)
_cell_angle_gamma 90.00
_cell_formula_units_Z 8
_cell_length_a 22.0571(6)
_cell_length_b 32.6270(12)
_cell_length_c 33.4585(12)
_cell_measurement_reflns_used 8119
_cell_measurement_temperature 172.95(10)
_cell_measurement_theta_max 27.9962
_cell_measurement_theta_min 2.9284
_cell_volume 19983.5(13)
_computing_cell_refinement 'Bruker FRAMBO'
_computing_data_collection 'Bruker FRAMBO'
_computing_data_reduction 'Bruker SAINT'
_computing_molecular_graphics 'Bruker SHELXTL'
_computing_publication_material 'Bruker SHELXTL'
_computing_structure_refinement 'SHELXL-97 (Sheldrick, 1997)'
_computing_structure_solution 'SHELXS-97 (Sheldrick, 1990)'
_diffrn_ambient_temperature 172.95(10)
_diffrn_measured_fraction_theta_full 0.995
_diffrn_measured_fraction_theta_max 0.820
_diffrn_measurement_device_type 'Xcalibur, Sapphire3, Gemini ultra'
_diffrn_measurement_method 'phi and omega scans'
_diffrn_radiation_monochromator graphite
_diffrn_radiation_source 'Enhance (Mo) X-ray Source'
_diffrn_radiation_type MoK\a
_diffrn_radiation_wavelength 0.71073
_diffrn_reflns_av_R_equivalents 0.0682
_diffrn_reflns_av_sigmaI/netI 0.1272
_diffrn_reflns_limit_h_max 18
_diffrn_reflns_limit_h_min -28
_diffrn_reflns_limit_k_max 36
_diffrn_reflns_limit_k_min -39
_diffrn_reflns_limit_l_max 40
_diffrn_reflns_limit_l_min -26
_diffrn_reflns_number 78593
_diffrn_reflns_theta_full 25.00
_diffrn_reflns_theta_max 28.06
_diffrn_reflns_theta_min 2.93
_exptl_absorpt_coefficient_mu 6.763
_exptl_absorpt_correction_T_max 0.4735
_exptl_absorpt_correction_T_min 0.4108
_exptl_absorpt_correction_type multi-scan
_exptl_absorpt_process_details
; 
CrysAlisPro, Agilent Technologies, 
Version 1.171.36.20 (release 27-06-2012 CrysAlis171 .NET) 
(compiled Jul 11 2012,15:38:31) 
Empirical absorption correction using spherical harmonics, 
 implemented in SCALE3 ABSPACK scaling algorithm. 
;
_exptl_crystal_colour red
_exptl_crystal_density_diffrn 1.951
_exptl_crystal_density_method 'not measured'
_exptl_crystal_description block
_exptl_crystal_F_000 11056
_exptl_crystal_size_max 0.16
_exptl_crystal_size_mid 0.15
_exptl_crystal_size_min 0.13
_refine_diff_density_max 3.367
_refine_diff_density_min -2.337
_refine_diff_density_rms 0.261
_refine_ls_extinction_method none
_refine_ls_goodness_of_fit_ref 1.107
_refine_ls_hydrogen_treatment mixed
_refine_ls_matrix_type full
_refine_ls_number_parameters 2000
_refine_ls_number_reflns 39755
_refine_ls_number_restraints 427
_refine_ls_restrained_S_all 1.102
_refine_ls_R_factor_all 0.1744
_refine_ls_R_factor_gt 0.1074
_refine_ls_shift/su_max 0.168
_refine_ls_shift/su_mean 0.002
_refine_ls_structure_factor_coef Fsqd
_refine_ls_weighting_details 'calc w=1/[\s^2^(Fo^2^)+(0.0269P)^2^+1003.0042P] where P=(Fo^2^+2Fc^2^)/3'
_refine_ls_weighting_scheme calc
_refine_ls_wR_factor_gt 0.2081
_refine_ls_wR_factor_ref 0.2372
_reflns_number_gt 23722
_reflns_number_total 39755
_reflns_threshold_expression >2sigma(I)
_cod_data_source_file ja5b01713_si_002.cif
_cod_data_source_block 2j
_cod_original_cell_volume 19983.4(12)
_cod_original_sg_symbol_H-M P21/c
_cod_database_code 4129392

loop_
_symmetry_equiv_pos_as_xyz
'x, y, z'
'-x, y+1/2, -z+1/2'
'-x, -y, -z'
'x, -y-1/2, z-1/2'

loop_
_atom_site_label
_atom_site_type_symbol
_atom_site_fract_x
_atom_site_fract_y
_atom_site_fract_z
_atom_site_U_iso_or_equiv
_atom_site_adp_type
_atom_site_occupancy
_atom_site_symmetry_multiplicity
_atom_site_calc_flag
_atom_site_refinement_flags
Au1 Au 0.64352(5) 0.17932(3) 0.27745(3) 0.0459(2) Uani 1 1 d .
Au2 Au 0.62349(5) 0.09578(3) 0.25590(3) 0.0453(2) Uani 1 1 d .
Au3 Au 0.53763(5) 0.11465(3) 0.15607(3) 0.0467(2) Uani 1 1 d .
Au4 Au 0.55665(5) 0.19774(3) 0.17927(3) 0.0475(2) Uani 1 1 d .
Au5 Au 0.15697(5) 0.19784(3) 0.24312(3) 0.0444(2) Uani 1 1 d .
Au6 Au 0.07873(5) 0.15071(3) 0.15948(3) 0.0381(2) Uani 1 1 d .
Au7 Au 0.13008(5) 0.07947(3) 0.21470(3) 0.0389(2) Uani 1 1 d .
Au8 Au 0.20658(5) 0.12731(3) 0.29954(3) 0.0468(2) Uani 1 1 d .
Ag1 Ag 0.74134(11) 0.11989(7) 0.35273(7) 0.0615(6) Uani 1 1 d D
Ag2 Ag 0.59243(11) 0.02900(7) 0.18405(7) 0.0612(5) Uani 1 1 d .
Ag3 Ag 0.51471(15) 0.17560(7) 0.08368(8) 0.0748(7) Uani 1 1 d U
Ag4 Ag 0.65209(12) 0.26058(7) 0.24841(7) 0.0598(6) Uani 1 1 d .
Ag5 Ag 0.04314(11) 0.24181(7) 0.15813(7) 0.0632(6) Uani 1 1 d .
Ag6 Ag 0.00944(10) 0.07494(6) 0.11269(6) 0.0491(5) Uani 1 1 d .
Ag7 Ag 0.18712(13) 0.03951(7) 0.30630(7) 0.0650(6) Uani 1 1 d U
Ag8 Ag 0.20547(12) 0.20189(7) 0.34420(7) 0.0676(6) Uani 1 1 d .
P1 P 0.6689(3) 0.2119(2) 0.3452(2) 0.0456(15) Uani 1 1 d .
P2 P 0.6217(3) 0.0381(2) 0.2945(2) 0.0487(16) Uani 1 1 d .
P3 P 0.4422(3) 0.08509(19) 0.0878(2) 0.0455(15) Uani 1 1 d .
P4 P 0.4900(4) 0.2558(2) 0.1438(2) 0.0541(17) Uani 1 1 d .
P5 P 0.2115(3) 0.26062(19) 0.2612(2) 0.0456(15) Uani 1 1 d .
P6 P 0.0449(3) 0.17111(19) 0.0845(2) 0.0412(14) Uani 1 1 d .
P7 P 0.1533(3) 0.01780(18) 0.1928(2) 0.0411(14) Uani 1 1 d .
P8 P 0.3095(4) 0.1118(2) 0.3727(2) 0.0537(18) Uani 1 1 d .
B1 B 0.3597(14) 0.1430(8) 0.2212(9) 0.18(3) Uiso 1 1 d D
B2 B 0.757(2) 0.9982(14) 0.0632(15) 0.088(12) Uiso 1 1 d .
B3 B 0.393(3) 0.3999(18) 0.314(2) 0.117(16) Uiso 1 1 d .
B5 B 0.6346(12) 0.2881(7) 0.5030(8) 0.15(2) Uiso 1 1 d D
B6 B 0.0590(19) 0.2101(11) 0.9142(12) 0.067(9) Uiso 1 1 d .
B4 B 0.1401(15) 0.8625(9) 0.2750(10) 0.20(3) Uiso 1 1 d D
B7 B 0.037(2) 0.3944(13) 0.0043(14) 0.25(4) Uiso 1 1 d D
B8 B 0.2127(18) 0.8883(10) 0.1015(11) 0.056(8) Uiso 1 1 d .
B9 B 0.5557(15) 0.9091(8) 0.3924(10) 0.36(7) Uiso 1 1 d D
B10 B 0.388(3) 0.9416(16) 0.4650(18) 0.333 Uiso 1 1 d D
F11 F 0.4203(13) 0.1397(10) 0.2672(8) 0.216(14) Uiso 1 1 d D
F12 F 0.3597(17) 0.1797(7) 0.2017(11) 0.232(15) Uiso 1 1 d D
F13 F 0.2989(12) 0.1404(9) 0.2228(9) 0.185(12) Uiso 1 1 d D
F14 F 0.3592(13) 0.1117(7) 0.1940(8) 0.148(9) Uiso 1 1 d D
F21 F 0.6848(14) 1.0107(8) 0.0435(9) 0.139(8) Uiso 1 1 d .
F22 F 0.8028(13) 1.0174(8) 0.1090(8) 0.132(8) Uiso 1 1 d .
F23 F 0.7821(11) 1.0078(7) 0.0346(7) 0.112(7) Uiso 1 1 d .
F24 F 0.7590(13) 0.9579(8) 0.0671(8) 0.132(8) Uiso 1 1 d .
F31 F 0.3965(9) 0.4402(6) 0.3386(6) 0.089(5) Uiso 1 1 d .
F32 F 0.4052(13) 0.4098(8) 0.2814(9) 0.136(8) Uiso 1 1 d .
F33 F 0.4556(16) 0.3805(9) 0.3531(10) 0.160(10) Uiso 1 1 d .
F34 F 0.3328(13) 0.3814(7) 0.3012(8) 0.126(7) Uiso 1 1 d .
F41 F 0.0687(11) 0.8583(9) 0.2360(9) 0.172(11) Uiso 1 1 d D
F42 F 0.1826(13) 0.8755(8) 0.2594(9) 0.173(11) Uiso 1 1 d D
F43 F 0.144(2) 0.8908(13) 0.3062(13) 0.45(4) Uiso 1 1 d D
F44 F 0.1641(17) 0.8250(10) 0.2968(12) 0.258(18) Uiso 1 1 d D
F51 F 0.6813(8) 0.3136(5) 0.5407(5) 0.093(5) Uiso 1 1 d D
F52 F 0.5645(9) 0.2941(7) 0.4901(7) 0.121(7) Uiso 1 1 d D
F53 F 0.6426(13) 0.2940(8) 0.4662(7) 0.169(10) Uiso 1 1 d D
F54 F 0.6525(18) 0.2476(6) 0.5177(12) 0.34(3) Uiso 1 1 d D
F61 F 0.0325(9) 0.2172(5) 0.9435(6) 0.084(5) Uiso 1 1 d .
F62 F 0.0141(11) 0.2296(7) 0.8706(7) 0.111(6) Uiso 1 1 d .
F63 F 0.1271(12) 0.2295(7) 0.9377(8) 0.122(7) Uiso 1 1 d .
F64 F 0.0632(11) 0.1703(7) 0.9074(7) 0.105(6) Uiso 1 1 d .
F73 F 0.045(3) 0.3531(12) 0.0135(19) 0.39(3) Uiso 1 1 d D
F72 F -0.034(2) 0.405(2) -0.013(2) 0.57(6) Uiso 1 1 d D
F71 F 0.052(3) 0.4036(18) -0.0290(17) 0.43(4) Uiso 1 1 d D
F74 F 0.084(3) 0.4157(15) 0.0462(15) 0.34(3) Uiso 1 1 d D
F84 F 0.2577(11) 0.9033(7) 0.1479(7) 0.111(6) Uiso 1 1 d .
F81 F 0.1460(13) 0.8983(8) 0.0824(8) 0.131(8) Uiso 1 1 d .
F83 F 0.2418(13) 0.8983(8) 0.0774(8) 0.138(8) Uiso 1 1 d .
F82 F 0.2186(10) 0.8454(6) 0.1053(6) 0.094(5) Uiso 1 1 d .
F91 F 0.4874(12) 0.8976(8) 0.3543(8) 0.171(11) Uiso 1 1 d D
F92 F 0.5859(11) 0.8769(7) 0.4243(7) 0.133(8) Uiso 1 1 d D
F93 F 0.552(2) 0.9428(8) 0.4151(12) 0.30(2) Uiso 1 1 d D
F94 F 0.5989(18) 0.9184(12) 0.3758(13) 0.33(2) Uiso 1 1 d D
F102 F 0.421(2) 0.9049(14) 0.4859(15) 0.28(2) Uiso 1 1 d D
F101 F 0.371(5) 0.942(2) 0.4186(17) 0.53(5) Uiso 1 1 d D
F103 F 0.325(4) 0.946(3) 0.464(4) 1.06(16) Uiso 1 1 d D
F104 F 0.435(5) 0.9728(15) 0.491(3) 0.60(6) Uiso 1 1 d D
O1 O 0.6833(12) 0.1485(7) 0.1748(8) 0.092(7) Uani 1 1 d .
O2 O 0.0504(12) 0.1580(8) 0.2708(8) 0.112(9) Uani 1 1 d .
O3 O 0.0719(16) 0.0021(12) 0.2756(11) 0.172(15) Uani 1 1 d U
O4 O 0.8416(13) 0.0753(8) 0.3645(11) 0.177(14) Uani 1 1 d D
C1 C 0.6289(11) 0.1457(7) 0.2189(9) 0.044(6) Uani 1 1 d .
C2 C 0.6933(15) 0.1457(10) 0.2141(12) 0.070(8) Uani 1 1 d .
C3 C 0.765(2) 0.1410(13) 0.2548(15) 0.108(14) Uani 1 1 d .
H3A H 0.7616 0.1378 0.2826 0.129 Uiso 1 1 calc R
C4 C 0.813(2) 0.1769(15) 0.2649(18) 0.19(2) Uani 1 1 d .
H4A H 0.7899 0.2012 0.2667 0.279 Uiso 1 1 calc R
H4B H 0.8208 0.1798 0.2396 0.279 Uiso 1 1 calc R
H4C H 0.8590 0.1729 0.2951 0.279 Uiso 1 1 calc R
C5 C 0.801(3) 0.1022(16) 0.2522(17) 0.16(2) Uani 1 1 d .
H5A H 0.7709 0.0790 0.2471 0.236 Uiso 1 1 calc R
H5B H 0.8480 0.0988 0.2818 0.236 Uiso 1 1 calc R
H5C H 0.8070 0.1044 0.2259 0.236 Uiso 1 1 calc R
C6 C 0.1058(15) 0.1375(9) 0.2296(11) 0.073(4) Uani 1 1 d U
C7 C 0.0445(16) 0.1403(9) 0.2368(12) 0.073(4) Uani 1 1 d U
C8 C -0.0254(16) 0.1224(9) 0.1996(12) 0.073(4) Uani 1 1 d U
H8A H -0.0176 0.1160 0.1742 0.088 Uiso 1 1 calc R
C9 C -0.0440(16) 0.0823(9) 0.2095(11) 0.076(4) Uani 1 1 d U
H9A H -0.0020 0.0647 0.2240 0.114 Uiso 1 1 calc R
H9B H -0.0829 0.0703 0.1799 0.114 Uiso 1 1 calc R
H9C H -0.0594 0.0855 0.2311 0.114 Uiso 1 1 calc R
C10 C -0.088(2) 0.1548(19) 0.1746(17) 0.21(3) Uani 1 1 d .
H10A H -0.0703 0.1798 0.1698 0.309 Uiso 1 1 calc R
H10B H -0.1062 0.1601 0.1945 0.309 Uiso 1 1 calc R
H10C H -0.1276 0.1444 0.1440 0.309 Uiso 1 1 calc R
C111 C 0.6383(13) 0.2660(7) 0.3423(8) 0.049(2) Uani 1 1 d U
C112 C 0.6197(12) 0.2812(7) 0.3697(8) 0.049(2) Uani 1 1 d U
H11A H 0.6231 0.2646 0.3935 0.059 Uiso 1 1 calc R
C113 C 0.5958(13) 0.3198(7) 0.3654(8) 0.049(2) Uani 1 1 d U
H11B H 0.5840 0.3307 0.3859 0.059 Uiso 1 1 calc R
C114 C 0.5899(13) 0.3428(8) 0.3277(8) 0.049(2) Uani 1 1 d U
H11C H 0.5734 0.3697 0.3224 0.059 Uiso 1 1 calc R
C115 C 0.6087(13) 0.3249(7) 0.2992(8) 0.049(2) Uani 1 1 d U
H11D H 0.6061 0.3409 0.2752 0.059 Uiso 1 1 calc R
N116 N 0.6306(10) 0.2861(6) 0.3035(7) 0.049(2) Uani 1 1 d U
C121 C 0.7690(13) 0.2152(9) 0.3829(9) 0.059(7) Uani 1 1 d .
C122 C 0.8057(13) 0.2531(9) 0.4011(8) 0.059(7) Uani 1 1 d .
H12A H 0.7823 0.2778 0.3975 0.071 Uiso 1 1 calc R
C123 C 0.8823(15) 0.2486(10) 0.4255(10) 0.074(9) Uani 1 1 d .
H12C H 0.9104 0.2721 0.4391 0.089 Uiso 1 1 calc R
C124 C 0.9177(15) 0.2142(11) 0.4307(11) 0.083(10) Uani 1 1 d .
H12D H 0.9681 0.2137 0.4458 0.099 Uiso 1 1 calc R
C125 C 0.8759(15) 0.1786(10) 0.4124(12) 0.085(10) Uani 1 1 d .
H12E H 0.8992 0.1534 0.4182 0.102 Uiso 1 1 calc R
N126 N 0.8028(11) 0.1799(8) 0.3867(9) 0.074(7) Uani 1 1 d .
C131 C 0.6420(13) 0.1827(7) 0.3784(9) 0.052(6) Uani 1 1 d .
C132 C 0.6822(17) 0.1859(9) 0.4295(11) 0.074(8) Uani 1 1 d .
H13A H 0.7252 0.2010 0.4468 0.088 Uiso 1 1 calc R
C133 C 0.655(2) 0.1657(12) 0.4522(12) 0.095(11) Uani 1 1 d .
H13B H 0.6757 0.1698 0.4850 0.114 Uiso 1 1 calc R
C134 C 0.5959(19) 0.1395(10) 0.4266(16) 0.091(12) Uani 1 1 d .
H13C H 0.5814 0.1233 0.4427 0.109 Uiso 1 1 calc R
C135 C 0.5585(17) 0.1371(10) 0.3768(14) 0.080(10) Uani 1 1 d .
H13D H 0.5168 0.1211 0.3593 0.096 Uiso 1 1 calc R
C136 C 0.5830(13) 0.1582(8) 0.3542(10) 0.054(7) Uani 1 1 d .
H13E H 0.5587 0.1559 0.3210 0.065 Uiso 1 1 calc R
C211 C 0.6486(12) 0.0432(7) 0.3555(8) 0.049(6) Uani 1 1 d .
C212 C 0.6241(14) 0.0167(7) 0.3765(8) 0.059(7) Uani 1 1 d .
H21A H 0.5917 -0.0045 0.3591 0.071 Uiso 1 1 calc R
C213 C 0.6509(17) 0.0236(9) 0.4247(11) 0.075(9) Uani 1 1 d .
H21B H 0.6339 0.0075 0.4395 0.090 Uiso 1 1 calc R
C214 C 0.6993(18) 0.0522(10) 0.4499(9) 0.074(9) Uani 1 1 d .
H21C H 0.7188 0.0546 0.4826 0.089 Uiso 1 1 calc R
C215 C 0.7213(15) 0.0782(10) 0.4290(9) 0.069(8) Uani 1 1 d .
H21D H 0.7539 0.0991 0.4470 0.082 Uiso 1 1 calc R
N216 N 0.6961(11) 0.0739(6) 0.3822(7) 0.057(6) Uani 1 1 d .
C221 C 0.6861(16) 0.0037(9) 0.2954(12) 0.081(3) Uani 1 1 d U
C222 C 0.7398(16) -0.0184(9) 0.3361(12) 0.082(3) Uani 1 1 d U
H22A H 0.7404 -0.0165 0.3640 0.098 Uiso 1 1 calc R
C223 C 0.7900(16) -0.0420(9) 0.3372(12) 0.082(4) Uani 1 1 d U
H22B H 0.8258 -0.0556 0.3649 0.098 Uiso 1 1 calc R
C224 C 0.7849(16) -0.0449(9) 0.2927(11) 0.082(4) Uani 1 1 d U
H22C H 0.8178 -0.0601 0.2897 0.098 Uiso 1 1 calc R
C225 C 0.7283(16) -0.0239(9) 0.2552(12) 0.082(3) Uani 1 1 d U
H22E H 0.7214 -0.0281 0.2254 0.098 Uiso 1 1 calc R
N226 N 0.6826(13) 0.0013(8) 0.2552(9) 0.081(4) Uani 1 1 d U
C231 C 0.5352(13) 0.0128(8) 0.2637(8) 0.050(6) Uani 1 1 d .
C232 C 0.5298(16) -0.0300(9) 0.2665(9) 0.067(8) Uani 1 1 d .
H23A H 0.5721 -0.0451 0.2866 0.080 Uiso 1 1 calc R
C233 C 0.4654(18) -0.0496(11) 0.2408(11) 0.078(9) Uani 1 1 d .
H23B H 0.4651 -0.0780 0.2425 0.094 Uiso 1 1 calc R
C234 C 0.4012(18) -0.0300(11) 0.2129(11) 0.082(10) Uani 1 1 d .
H23C H 0.3567 -0.0437 0.1968 0.098 Uiso 1 1 calc R
C235 C 0.4062(15) 0.0142(11) 0.2095(11) 0.075(9) Uani 1 1 d .
H23E H 0.3631 0.0289 0.1903 0.090 Uiso 1 1 calc R
C236 C 0.4712(13) 0.0357(8) 0.2332(9) 0.053(6) Uani 1 1 d .
H23F H 0.4726 0.0638 0.2293 0.063 Uiso 1 1 calc R
C311 C 0.4181(13) 0.0323(7) 0.0929(9) 0.047(6) Uani 1 1 d .
C312 C 0.3491(14) 0.0188(8) 0.0649(9) 0.055(7) Uani 1 1 d .
H31A H 0.3124 0.0355 0.0411 0.066 Uiso 1 1 calc R
C313 C 0.3336(13) -0.0212(8) 0.0723(9) 0.050(6) Uani 1 1 d .
H31B H 0.2863 -0.0315 0.0537 0.060 Uiso 1 1 calc R
C314 C 0.3897(15) -0.0444(9) 0.1074(9) 0.061(7) Uani 1 1 d .
H31C H 0.3822 -0.0716 0.1117 0.073 Uiso 1 1 calc R
C315 C 0.4577(14) -0.0266(8) 0.1365(9) 0.057(7) Uani 1 1 d .
H31D H 0.4943 -0.0417 0.1624 0.068 Uiso 1 1 calc R
N316 N 0.4740(11) 0.0110(6) 0.1297(7) 0.050(5) Uani 1 1 d .
C321 C 0.4612(12) 0.0825(7) 0.0411(8) 0.044(6) Uani 1 1 d .
C322 C 0.4464(14) 0.0506(8) 0.0121(9) 0.065(8) Uani 1 1 d .
H32A H 0.4265 0.0267 0.0155 0.078 Uiso 1 1 calc R
C323 C 0.4611(16) 0.0533(9) -0.0236(9) 0.064(8) Uani 1 1 d .
H32B H 0.4526 0.0310 -0.0434 0.076 Uiso 1 1 calc R
C324 C 0.4874(15) 0.0883(9) -0.0289(9) 0.065(8) Uani 1 1 d .
H32C H 0.4973 0.0904 -0.0525 0.078 Uiso 1 1 calc R
C325 C 0.4999(14) 0.1219(9) 0.0008(9) 0.060(7) Uani 1 1 d .
H32D H 0.5177 0.1462 -0.0033 0.073 Uiso 1 1 calc R
N326 N 0.4868(12) 0.1194(6) 0.0352(7) 0.056(5) Uani 1 1 d .
C331 C 0.3611(16) 0.1139(9) 0.0631(11) 0.068(3) Uani 1 1 d U
C332 C 0.3056(15) 0.1152(9) 0.0141(11) 0.068(3) Uani 1 1 d U
H33A H 0.3107 0.1004 -0.0076 0.082 Uiso 1 1 calc R
C333 C 0.2429(16) 0.1383(9) -0.0027(11) 0.068(3) Uani 1 1 d U
H33B H 0.2069 0.1387 -0.0355 0.082 Uiso 1 1 calc R
C334 C 0.2327(16) 0.1600(9) 0.0270(11) 0.068(3) Uani 1 1 d U
H33C H 0.1895 0.1746 0.0145 0.082 Uiso 1 1 calc R
C335 C 0.2827(15) 0.1611(9) 0.0737(11) 0.068(3) Uani 1 1 d U
H33D H 0.2753 0.1771 0.0936 0.082 Uiso 1 1 calc R
C336 C 0.3481(16) 0.1377(9) 0.0937(11) 0.068(3) Uani 1 1 d U
H33E H 0.3826 0.1379 0.1268 0.082 Uiso 1 1 calc R
C411 C 0.5472(16) 0.2907(8) 0.1378(9) 0.065(3) Uani 1 1 d U
C412 C 0.5225(17) 0.3140(8) 0.0948(9) 0.065(3) Uani 1 1 d U
H41A H 0.4742 0.3133 0.0684 0.078 Uiso 1 1 calc R
C413 C 0.5753(16) 0.3377(8) 0.0950(10) 0.065(3) Uani 1 1 d U
H41C H 0.5638 0.3509 0.0670 0.078 Uiso 1 1 calc R
C414 C 0.6448(16) 0.3418(8) 0.1367(9) 0.065(3) Uani 1 1 d U
H41D H 0.6788 0.3591 0.1373 0.078 Uiso 1 1 calc R
C415 C 0.6633(17) 0.3192(8) 0.1784(9) 0.065(3) Uani 1 1 d U
H41E H 0.7105 0.3210 0.2059 0.078 Uiso 1 1 calc R
N416 N 0.6156(13) 0.2961(7) 0.1789(8) 0.065(3) Uani 1 1 d U
C421 C 0.4120(17) 0.2501(9) 0.0824(9) 0.061(7) Uani 1 1 d .
C422 C 0.3511(17) 0.2734(11) 0.0648(10) 0.077(9) Uani 1 1 d .
H42A H 0.3491 0.2935 0.0838 0.093 Uiso 1 1 calc R
C423 C 0.2931(17) 0.2666(11) 0.0189(12) 0.082(10) Uani 1 1 d .
H42B H 0.2500 0.2815 0.0060 0.099 Uiso 1 1 calc R
C424 C 0.300(2) 0.2376(11) -0.0075(9) 0.087(12) Uani 1 1 d .
H42C H 0.2618 0.2333 -0.0395 0.105 Uiso 1 1 calc R
C425 C 0.3604(18) 0.2153(9) 0.0122(10) 0.068(8) Uani 1 1 d .
H42D H 0.3632 0.1952 -0.0065 0.081 Uiso 1 1 calc R
N426 N 0.4167(12) 0.2204(6) 0.0570(7) 0.057(6) Uani 1 1 d .
C431 C 0.4610(15) 0.2807(8) 0.1786(9) 0.062(7) Uani 1 1 d .
C432 C 0.4483(14) 0.2568(8) 0.2079(8) 0.052(7) Uani 1 1 d .
H43A H 0.4539 0.2284 0.2090 0.062 Uiso 1 1 calc R
C433 C 0.4269(15) 0.2763(11) 0.2358(10) 0.076(10) Uani 1 1 d .
H43B H 0.4159 0.2606 0.2542 0.092 Uiso 1 1 calc R
C434 C 0.4225(16) 0.3152(12) 0.2358(11) 0.085(12) Uani 1 1 d .
H43C H 0.4139 0.3276 0.2572 0.101 Uiso 1 1 calc R
C435 C 0.4303(17) 0.3400(10) 0.2051(11) 0.078(9) Uani 1 1 d .
H43D H 0.4210 0.3680 0.2029 0.093 Uiso 1 1 calc R
C436 C 0.4516(15) 0.3222(10) 0.1791(10) 0.073(8) Uani 1 1 d .
H43E H 0.4605 0.3388 0.1603 0.088 Uiso 1 1 calc R
C511 C 0.1948(13) 0.2930(8) 0.2134(9) 0.057(7) Uani 1 1 d .
C512 C 0.2453(15) 0.3218(8) 0.2175(10) 0.064(7) Uani 1 1 d .
H51A H 0.2921 0.3226 0.2455 0.077 Uiso 1 1 calc R
C513 C 0.2260(16) 0.3492(8) 0.1799(9) 0.061(7) Uani 1 1 d .
H51B H 0.2588 0.3690 0.1832 0.073 Uiso 1 1 calc R
C514 C 0.1598(17) 0.3462(9) 0.1395(12) 0.074(8) Uani 1 1 d .
H51C H 0.1450 0.3639 0.1138 0.089 Uiso 1 1 calc R
C515 C 0.1122(16) 0.3152(8) 0.1367(10) 0.065(7) Uani 1 1 d .
H51D H 0.0664 0.3128 0.1081 0.078 Uiso 1 1 calc R
N516 N 0.1286(11) 0.2892(6) 0.1725(7) 0.054(5) Uani 1 1 d .
C521 C 0.1764(14) 0.2899(10) 0.2901(9) 0.069(8) Uani 1 1 d .
C522 C 0.1525(15) 0.3302(8) 0.2788(10) 0.066(8) Uani 1 1 d .
H52A H 0.1585 0.3453 0.2576 0.080 Uiso 1 1 calc R
C523 C 0.1177(19) 0.3480(12) 0.3011(15) 0.104(12) Uani 1 1 d .
H52C H 0.0965 0.3739 0.2923 0.125 Uiso 1 1 calc R
C524 C 0.1173(18) 0.3258(11) 0.3348(15) 0.089(11) Uani 1 1 d .
H52D H 0.0982 0.3369 0.3511 0.107 Uiso 1 1 calc R
C525 C 0.1437(14) 0.2885(9) 0.3446(10) 0.065(8) Uani 1 1 d .
H52E H 0.1412 0.2739 0.3675 0.078 Uiso 1 1 calc R
N526 N 0.1735(10) 0.2702(6) 0.3247(7) 0.051(5) Uani 1 1 d .
C531 C 0.3083(13) 0.2569(7) 0.3030(9) 0.048(6) Uani 1 1 d .
C532 C 0.3445(14) 0.2214(8) 0.3037(9) 0.054(7) Uani 1 1 d .
H53A H 0.3179 0.2003 0.2822 0.065 Uiso 1 1 calc R
C533 C 0.4173(15) 0.2172(10) 0.3350(10) 0.070(8) Uani 1 1 d .
H53B H 0.4391 0.1932 0.3339 0.084 Uiso 1 1 calc R
C534 C 0.4605(19) 0.2461(10) 0.3682(12) 0.077(9) Uani 1 1 d .
H53C H 0.5104 0.2423 0.3902 0.092 Uiso 1 1 calc R
C535 C 0.4258(15) 0.2812(11) 0.3670(9) 0.075(10) Uani 1 1 d .
H53D H 0.4541 0.3019 0.3885 0.091 Uiso 1 1 calc R
C536 C 0.3506(14) 0.2882(8) 0.3359(8) 0.057(7) Uani 1 1 d .
H53E H 0.3295 0.3125 0.3370 0.068 Uiso 1 1 calc R
C611 C -0.0478(13) 0.1922(7) 0.0555(9) 0.047(6) Uani 1 1 d .
C612 C -0.1055(13) 0.1792(7) 0.0126(7) 0.048(6) Uani 1 1 d .
H61A H -0.0996 0.1604 -0.0058 0.057 Uiso 1 1 calc R
C613 C -0.1736(14) 0.1948(8) -0.0031(10) 0.058(7) Uani 1 1 d .
H61B H -0.2151 0.1854 -0.0315 0.070 Uiso 1 1 calc R
C614 C -0.1792(14) 0.2241(10) 0.0237(10) 0.072(9) Uani 1 1 d .
H61C H -0.2237 0.2367 0.0124 0.086 Uiso 1 1 calc R
C615 C -0.1189(16) 0.2346(9) 0.0670(11) 0.073(8) Uani 1 1 d .
H61D H -0.1239 0.2525 0.0866 0.087 Uiso 1 1 calc R
N616 N -0.0515(10) 0.2200(6) 0.0826(6) 0.049(5) Uani 1 1 d .
C621 C 0.0360(13) 0.1305(9) 0.0438(8) 0.054(7) Uani 1 1 d .
C622 C 0.0437(15) 0.1412(8) 0.0053(8) 0.057(7) Uani 1 1 d .
H62A H 0.0541 0.1679 0.0013 0.068 Uiso 1 1 calc R
C623 C 0.0345(15) 0.1093(11) -0.0263(9) 0.069(9) Uani 1 1 d .
H62C H 0.0396 0.1144 -0.0516 0.083 Uiso 1 1 calc R
C624 C 0.0182(16) 0.0708(10) -0.0190(9) 0.069(8) Uani 1 1 d .
H62D H 0.0124 0.0493 -0.0391 0.083 Uiso 1 1 calc R
C625 C 0.0107(13) 0.0645(7) 0.0183(9) 0.054(7) Uani 1 1 d .
H62E H -0.0017 0.0382 0.0221 0.065 Uiso 1 1 calc R
N626 N 0.0197(10) 0.0936(6) 0.0502(6) 0.043(5) Uani 1 1 d .
C631 C 0.1044(13) 0.2104(7) 0.0870(9) 0.050(6) Uani 1 1 d .
C632 C 0.0776(19) 0.2401(9) 0.0512(10) 0.079(6) Uani 1 1 d U
H63A H 0.0281 0.2409 0.0268 0.095 Uiso 1 1 calc R
C633 C 0.125(2) 0.2684(9) 0.0519(11) 0.079(6) Uani 1 1 d U
H63B H 0.1077 0.2880 0.0278 0.095 Uiso 1 1 calc R
C634 C 0.1980(19) 0.2671(10) 0.0896(11) 0.076(9) Uani 1 1 d .
H63C H 0.2301 0.2862 0.0905 0.091 Uiso 1 1 calc R
C635 C 0.224(2) 0.2381(10) 0.1255(14) 0.089(11) Uani 1 1 d .
H63D H 0.2733 0.2376 0.1507 0.107 Uiso 1 1 calc R
C636 C 0.1758(13) 0.2098(8) 0.1233(9) 0.050(6) Uani 1 1 d .
H63E H 0.1926 0.1900 0.1473 0.060 Uiso 1 1 calc R
C711 C 0.0708(14) -0.0138(7) 0.1640(8) 0.046(6) Uani 1 1 d .
C712 C 0.0700(14) -0.0520(8) 0.1753(8) 0.052(6) Uani 1 1 d .
H71A H 0.1133 -0.0647 0.1988 0.062 Uiso 1 1 calc R
C713 C 0.0035(17) -0.0743(8) 0.1518(11) 0.068(8) Uani 1 1 d .
H71B H 0.0017 -0.1014 0.1597 0.082 Uiso 1 1 calc R
C714 C -0.0572(15) -0.0541(9) 0.1173(11) 0.072(9) Uani 1 1 d .
H71C H -0.1021 -0.0675 0.1005 0.087 Uiso 1 1 calc R
C715 C -0.0527(13) -0.0133(7) 0.1070(8) 0.050(6) Uani 1 1 d .
H71D H -0.0949 0.0000 0.0830 0.060 Uiso 1 1 calc R
N716 N 0.0105(10) 0.0077(6) 0.1304(7) 0.045(5) Uani 1 1 d .
C721 C 0.2270(12) -0.0153(8) 0.2404(8) 0.048(6) Uani 1 1 d .
C722 C 0.2605(14) -0.0453(8) 0.2300(9) 0.057(7) Uani 1 1 d .
H72A H 0.2479 -0.0498 0.1988 0.068 Uiso 1 1 calc R
C723 C 0.3135(15) -0.0680(8) 0.2685(12) 0.072(9) Uani 1 1 d .
H72B H 0.3369 -0.0892 0.2635 0.086 Uiso 1 1 calc R
C724 C 0.3320(15) -0.0595(8) 0.3142(10) 0.067(8) Uani 1 1 d .
H72C H 0.3701 -0.0732 0.3408 0.080 Uiso 1 1 calc R
C725 C 0.2929(16) -0.0306(8) 0.3191(10) 0.071(9) Uani 1 1 d .
H72D H 0.3035 -0.0268 0.3499 0.086 Uiso 1 1 calc R
N726 N 0.2423(10) -0.0075(6) 0.2855(7) 0.051(5) Uani 1 1 d .
C731 C 0.1714(13) 0.0248(7) 0.1470(9) 0.050(6) Uani 1 1 d .
C732 C 0.1555(14) -0.0054(9) 0.1129(9) 0.059(7) Uani 1 1 d .
H73A H 0.1350 -0.0300 0.1141 0.071 Uiso 1 1 calc R
C733 C 0.1691(17) -0.0003(12) 0.0773(10) 0.084(11) Uani 1 1 d .
H73B H 0.1594 -0.0211 0.0555 0.100 Uiso 1 1 calc R
C734 C 0.1967(17) 0.0357(13) 0.0753(13) 0.087(11) Uani 1 1 d .
H73C H 0.2037 0.0397 0.0507 0.105 Uiso 1 1 calc R
C735 C 0.2159(13) 0.0679(10) 0.1088(12) 0.070(9) Uani 1 1 d .
H73D H 0.2372 0.0920 0.1075 0.084 Uiso 1 1 calc R
C736 C 0.2005(13) 0.0613(8) 0.1453(9) 0.055(7) Uani 1 1 d .
H73E H 0.2104 0.0819 0.1675 0.066 Uiso 1 1 calc R
C811 C 0.3653(14) 0.1567(9) 0.4088(8) 0.057(7) Uani 1 1 d .
C812 C 0.4403(15) 0.1520(9) 0.4417(9) 0.064(8) Uani 1 1 d .
H81A H 0.4627 0.1268 0.4460 0.077 Uiso 1 1 calc R
C813 C 0.4810(17) 0.1865(12) 0.4682(11) 0.078(9) Uani 1 1 d .
H81B H 0.5310 0.1847 0.4911 0.093 Uiso 1 1 calc R
C814 C 0.4452(17) 0.2222(12) 0.4593(10) 0.084(11) Uani 1 1 d .
H81C H 0.4705 0.2461 0.4747 0.101 Uiso 1 1 calc R
C815 C 0.3693(15) 0.2229(9) 0.4268(8) 0.064(8) Uani 1 1 d .
H81D H 0.3458 0.2476 0.4232 0.077 Uiso 1 1 calc R
N816 N 0.3284(12) 0.1920(8) 0.4008(7) 0.063(6) Uani 1 1 d .
C821 C 0.285(2) 0.0851(12) 0.4089(10) 0.104(4) Uani 1 1 d U
C822 C 0.309(2) 0.0963(12) 0.4549(10) 0.104(4) Uani 1 1 d U
H82A H 0.3385 0.1190 0.4699 0.125 Uiso 1 1 calc R
C823 C 0.286(2) 0.0723(12) 0.4779(11) 0.104(4) Uani 1 1 d U
H82B H 0.3086 0.0749 0.5110 0.125 Uiso 1 1 calc R
C824 C 0.232(2) 0.0456(12) 0.4538(10) 0.104(4) Uani 1 1 d U
H82C H 0.2097 0.0337 0.4677 0.125 Uiso 1 1 calc R
C825 C 0.211(2) 0.0360(12) 0.4080(10) 0.104(4) Uani 1 1 d U
H82D H 0.1779 0.0147 0.3920 0.125 Uiso 1 1 calc R
N826 N 0.2356(17) 0.0562(10) 0.3857(8) 0.104(4) Uani 1 1 d U
C831 C 0.367(2) 0.0767(14) 0.3665(16) 0.120(5) Uani 1 1 d U
C832 C 0.4122(19) 0.0488(13) 0.4017(15) 0.120(5) Uani 1 1 d U
H83A H 0.4146 0.0489 0.4304 0.144 Uiso 1 1 calc R
C833 C 0.4555(19) 0.0201(13) 0.3965(15) 0.120(5) Uani 1 1 d U
H83B H 0.4853 0.0011 0.4203 0.144 Uiso 1 1 calc R
C834 C 0.4503(19) 0.0221(14) 0.3567(16) 0.120(5) Uani 1 1 d U
H83C H 0.4754 0.0019 0.3519 0.144 Uiso 1 1 calc R
C835 C 0.4127(19) 0.0501(14) 0.3195(15) 0.120(5) Uani 1 1 d U
H83D H 0.4172 0.0510 0.2935 0.143 Uiso 1 1 calc R
C836 C 0.3659(19) 0.0780(13) 0.3242(15) 0.120(5) Uani 1 1 d U
H83E H 0.3359 0.0964 0.2997 0.143 Uiso 1 1 calc R
N900 N -0.1118(12) 0.0932(8) 0.0736(8) 0.068(7) Uani 1 1 d .
C901 C -0.1732(16) 0.1007(8) 0.0479(9) 0.056(7) Uani 1 1 d .
C902 C -0.2507(12) 0.1079(9) 0.0157(8) 0.059(7) Uani 1 1 d .
N903 N 0.156(2) 0.1851(11) 0.3837(16) 0.154(8) Uani 1 1 d U
C904 C 0.120(3) 0.1803(14) 0.398(2) 0.154(8) Uani 1 1 d U
C905 C 0.080(3) 0.1741(13) 0.4257(19) 0.155(8) Uani 1 1 d U
N906 N -0.0081(15) 0.2542(10) 0.2007(11) 0.103(6) Uani 1 1 d U
C907 C -0.0201(19) 0.2518(12) 0.2293(14) 0.103(6) Uani 1 1 d U
C908 C -0.0412(19) 0.2519(12) 0.2637(13) 0.103(6) Uani 1 1 d U
N909 N 0.7741(15) 0.2799(11) 0.2908(11) 0.099(10) Uani 1 1 d .
C910 C 0.8183(19) 0.3016(11) 0.3127(12) 0.077(9) Uani 1 1 d .
C911 C 0.8763(15) 0.3331(10) 0.3433(11) 0.086(10) Uani 1 1 d .
N912 N 0.607(2) 0.2177(11) 0.0992(13) 0.139(6) Uani 1 1 d U
C913 C 0.661(3) 0.2294(14) 0.1104(17) 0.139(6) Uani 1 1 d U
C914 C 0.738(3) 0.2470(13) 0.1281(17) 0.140(6) Uani 1 1 d U
N915 N 0.6416(14) 0.0438(8) 0.1407(10) 0.081(8) Uani 1 1 d .
C916 C 0.6643(17) 0.0649(12) 0.1229(12) 0.083(10) Uani 1 1 d .
C917 C 0.6898(17) 0.0921(10) 0.0997(12) 0.083(10) Uani 1 1 d .

loop_
_atom_site_aniso_label
_atom_site_aniso_U_11
_atom_site_aniso_U_22
_atom_site_aniso_U_33
_atom_site_aniso_U_23
_atom_site_aniso_U_13
_atom_site_aniso_U_12
Au1 0.0440(5) 0.0437(6) 0.0476(5) -0.0169(4) 0.0241(4) -0.0138(4)
Au2 0.0424(5) 0.0409(5) 0.0505(5) -0.0132(4) 0.0245(4) -0.0066(4)
Au3 0.0539(6) 0.0405(5) 0.0476(5) -0.0136(4) 0.0296(5) -0.0170(5)
Au4 0.0541(6) 0.0411(5) 0.0479(5) -0.0131(4) 0.0288(5) -0.0178(5)
Au5 0.0450(5) 0.0391(5) 0.0446(5) -0.0124(4) 0.0222(4) -0.0078(4)
Au6 0.0388(5) 0.0336(5) 0.0353(4) -0.0038(4) 0.0165(4) -0.0027(4)
Au7 0.0416(5) 0.0348(5) 0.0356(4) -0.0034(4) 0.0185(4) -0.0023(4)
Au8 0.0455(5) 0.0541(6) 0.0349(5) -0.0090(4) 0.0186(4) -0.0086(5)
Ag1 0.0447(11) 0.0564(13) 0.0648(12) -0.0153(10) 0.0190(10) -0.0086(10)
Ag2 0.0578(12) 0.0587(14) 0.0660(13) -0.0194(10) 0.0339(11) -0.0069(10)
Ag3 0.126(2) 0.0528(13) 0.0732(14) -0.0165(11) 0.0725(15) -0.0289(14)
Ag4 0.0735(14) 0.0597(13) 0.0547(11) -0.0205(10) 0.0411(11) -0.0339(11)
Ag5 0.0495(12) 0.0535(13) 0.0638(12) -0.0155(10) 0.0176(10) -0.0054(10)
Ag6 0.0486(10) 0.0377(10) 0.0448(10) 0.0001(8) 0.0160(8) -0.0095(9)
Ag7 0.0798(15) 0.0629(14) 0.0486(11) 0.0007(10) 0.0336(11) 0.0008(12)
Ag8 0.0748(14) 0.0778(16) 0.0554(12) -0.0084(11) 0.0396(11) 0.0159(12)
P1 0.037(3) 0.044(4) 0.051(4) -0.014(3) 0.021(3) -0.007(3)
P2 0.045(4) 0.039(4) 0.051(4) -0.009(3) 0.020(3) -0.002(3)
P3 0.052(4) 0.041(4) 0.045(3) -0.013(3) 0.027(3) -0.016(3)
P4 0.071(5) 0.044(4) 0.053(4) -0.008(3) 0.038(4) -0.018(4)
P5 0.041(3) 0.038(4) 0.055(4) -0.012(3) 0.026(3) -0.002(3)
P6 0.042(3) 0.041(4) 0.036(3) 0.000(3) 0.019(3) -0.008(3)
P7 0.046(3) 0.032(3) 0.044(3) -0.001(3) 0.023(3) 0.003(3)
P8 0.044(4) 0.074(5) 0.038(3) -0.015(3) 0.019(3) -0.001(3)
O1 0.115(18) 0.109(19) 0.085(15) -0.028(13) 0.075(15) -0.015(15)
O2 0.096(16) 0.16(2) 0.101(17) -0.070(16) 0.066(15) 0.002(16)
O3 0.14(2) 0.26(4) 0.18(3) -0.09(3) 0.12(2) -0.09(2)
O4 0.21(4) 0.15(3) 0.13(2) -0.04(2) 0.07(2) -0.08(3)
C1 0.027(11) 0.025(12) 0.073(16) -0.009(11) 0.023(11) -0.003(10)
C2 0.049(17) 0.08(2) 0.08(2) 0.005(17) 0.037(17) -0.016(15)
C3 0.09(3) 0.13(4) 0.14(3) -0.07(3) 0.09(3) -0.06(3)
C4 0.12(4) 0.16(5) 0.22(5) -0.09(4) 0.06(4) -0.11(4)
C5 0.15(4) 0.17(5) 0.16(5) -0.04(4) 0.10(4) -0.06(4)
C6 0.064(8) 0.056(9) 0.099(10) -0.004(8) 0.046(7) -0.007(7)
C7 0.064(8) 0.056(9) 0.099(10) -0.005(8) 0.046(7) -0.007(7)
C8 0.064(8) 0.056(9) 0.100(10) -0.005(8) 0.046(7) -0.008(7)
C9 0.066(8) 0.056(9) 0.101(10) -0.004(8) 0.044(8) -0.009(7)
C10 0.10(3) 0.25(7) 0.15(4) -0.06(4) -0.01(3) 0.00(4)
C111 0.052(5) 0.042(5) 0.048(5) -0.015(4) 0.026(4) -0.011(4)
C112 0.052(5) 0.042(5) 0.048(5) -0.015(4) 0.026(4) -0.011(4)
C113 0.052(5) 0.042(5) 0.048(5) -0.016(4) 0.025(4) -0.011(4)
C114 0.052(5) 0.042(5) 0.049(5) -0.015(4) 0.025(4) -0.011(4)
C115 0.052(5) 0.042(5) 0.048(5) -0.015(4) 0.025(4) -0.011(4)
N116 0.052(5) 0.042(5) 0.048(5) -0.015(4) 0.025(4) -0.011(4)
C121 0.048(15) 0.08(2) 0.059(15) -0.041(14) 0.035(13) -0.022(14)
C122 0.048(15) 0.08(2) 0.048(14) -0.022(13) 0.026(13) -0.022(14)
C123 0.054(17) 0.07(2) 0.09(2) -0.049(18) 0.040(17) -0.037(16)
C124 0.045(16) 0.09(3) 0.10(2) -0.05(2) 0.034(17) -0.020(17)
C125 0.044(16) 0.07(2) 0.13(3) -0.04(2) 0.038(18) -0.013(15)
N126 0.031(11) 0.083(18) 0.101(18) -0.041(15) 0.034(12) -0.005(12)
C131 0.050(15) 0.044(15) 0.053(15) -0.023(12) 0.024(13) -0.012(12)
C132 0.08(2) 0.06(2) 0.09(2) -0.014(16) 0.06(2) -0.019(17)
C133 0.13(3) 0.11(3) 0.08(2) 0.00(2) 0.07(2) 0.01(3)
C134 0.08(2) 0.06(2) 0.16(4) 0.06(2) 0.09(3) 0.024(19)
C135 0.058(19) 0.07(2) 0.13(3) 0.03(2) 0.06(2) 0.013(16)
C136 0.045(14) 0.052(16) 0.077(17) 0.015(13) 0.042(14) -0.006(12)
C211 0.043(14) 0.036(14) 0.050(14) -0.024(11) 0.015(12) -0.006(11)
C212 0.071(18) 0.033(14) 0.040(13) -0.013(11) 0.011(13) -0.012(13)
C213 0.08(2) 0.051(19) 0.07(2) 0.010(15) 0.029(18) 0.001(17)
C214 0.09(2) 0.08(2) 0.034(14) -0.002(14) 0.025(16) 0.014(19)
C215 0.073(19) 0.08(2) 0.039(14) -0.039(14) 0.023(14) -0.024(17)
N216 0.049(12) 0.051(14) 0.065(13) -0.025(11) 0.027(11) 0.006(10)
C221 0.064(6) 0.063(7) 0.093(6) -0.032(6) 0.029(5) 0.002(5)
C222 0.064(6) 0.063(7) 0.093(6) -0.032(6) 0.028(5) 0.002(5)
C223 0.064(6) 0.063(7) 0.093(6) -0.032(6) 0.028(5) 0.003(5)
C224 0.064(6) 0.063(7) 0.093(6) -0.032(6) 0.028(5) 0.003(5)
C225 0.064(6) 0.063(7) 0.093(6) -0.032(6) 0.029(5) 0.003(5)
N226 0.064(6) 0.063(7) 0.093(6) -0.032(6) 0.029(5) 0.002(5)
C231 0.051(15) 0.042(15) 0.037(12) -0.017(10) 0.011(11) -0.017(12)
C232 0.07(2) 0.058(19) 0.050(15) -0.009(13) 0.024(15) -0.001(16)
C233 0.07(2) 0.08(2) 0.07(2) -0.003(17) 0.032(18) -0.024(19)
C234 0.08(2) 0.10(3) 0.08(2) -0.06(2) 0.05(2) -0.03(2)
C235 0.047(17) 0.10(3) 0.09(2) 0.017(19) 0.042(16) 0.008(17)
C236 0.044(14) 0.036(14) 0.067(16) -0.019(12) 0.024(13) -0.005(12)
C311 0.051(15) 0.042(14) 0.053(14) -0.017(12) 0.032(13) -0.011(12)
C312 0.056(16) 0.039(15) 0.063(16) -0.007(12) 0.028(14) -0.003(13)
C313 0.046(14) 0.049(16) 0.060(15) -0.017(12) 0.032(13) -0.013(13)
C314 0.08(2) 0.051(17) 0.066(17) -0.009(14) 0.047(16) -0.014(15)
C315 0.062(17) 0.038(15) 0.059(15) -0.022(12) 0.026(14) -0.022(13)
N316 0.062(13) 0.040(12) 0.046(11) -0.019(9) 0.028(11) -0.026(11)
C321 0.039(13) 0.041(14) 0.054(14) -0.022(11) 0.027(11) -0.012(11)
C322 0.064(17) 0.045(16) 0.059(16) -0.021(13) 0.018(14) 0.006(14)
C323 0.10(2) 0.056(18) 0.065(17) -0.016(14) 0.066(18) -0.017(16)
C324 0.067(18) 0.08(2) 0.060(17) -0.004(15) 0.045(15) 0.007(16)
C325 0.067(17) 0.08(2) 0.051(15) 0.000(14) 0.044(14) 0.013(15)
N326 0.071(14) 0.051(14) 0.048(12) -0.001(10) 0.035(11) -0.012(11)
C331 0.069(6) 0.055(7) 0.095(6) 0.005(6) 0.054(5) -0.004(5)
C332 0.069(6) 0.055(7) 0.095(6) 0.005(6) 0.054(5) -0.004(5)
C333 0.069(6) 0.055(7) 0.095(6) 0.005(6) 0.054(5) -0.004(5)
C334 0.069(6) 0.055(7) 0.095(6) 0.005(6) 0.054(5) -0.004(5)
C335 0.069(6) 0.055(7) 0.095(6) 0.005(6) 0.054(5) -0.004(5)
C336 0.069(6) 0.055(7) 0.095(6) 0.005(6) 0.054(5) -0.004(5)
C411 0.095(6) 0.047(6) 0.062(5) -0.014(5) 0.050(5) -0.033(5)
C412 0.095(6) 0.047(6) 0.063(5) -0.014(5) 0.050(5) -0.033(5)
C413 0.095(6) 0.048(6) 0.063(5) -0.014(5) 0.050(5) -0.033(5)
C414 0.095(6) 0.048(6) 0.063(5) -0.014(5) 0.050(5) -0.033(5)
C415 0.095(6) 0.048(6) 0.062(5) -0.014(5) 0.051(5) -0.033(5)
N416 0.095(6) 0.047(6) 0.062(5) -0.014(5) 0.051(5) -0.033(5)
C421 0.09(2) 0.054(18) 0.057(16) -0.002(14) 0.053(17) -0.017(16)
C422 0.07(2) 0.10(3) 0.047(16) -0.003(16) 0.027(16) 0.00(2)
C423 0.07(2) 0.09(3) 0.09(2) -0.03(2) 0.05(2) -0.033(19)
C424 0.11(3) 0.10(3) 0.025(13) 0.009(15) 0.020(16) -0.05(2)
C425 0.09(2) 0.055(19) 0.060(18) 0.001(15) 0.044(18) -0.025(18)
N426 0.072(15) 0.042(13) 0.051(13) -0.006(10) 0.031(12) -0.021(11)
C431 0.070(18) 0.050(17) 0.066(17) -0.027(14) 0.038(15) -0.015(15)
C432 0.079(18) 0.048(15) 0.039(13) -0.017(11) 0.040(13) -0.031(14)
C433 0.053(17) 0.10(3) 0.052(16) -0.022(17) 0.011(14) -0.055(18)
C434 0.07(2) 0.12(3) 0.09(2) -0.07(2) 0.061(19) -0.03(2)
C435 0.09(2) 0.07(2) 0.08(2) -0.034(18) 0.05(2) -0.012(18)
C436 0.067(19) 0.07(2) 0.068(19) -0.016(16) 0.031(16) -0.020(17)
C511 0.039(14) 0.053(17) 0.061(16) -0.010(13) 0.018(13) -0.002(13)
C512 0.055(16) 0.047(17) 0.065(17) -0.017(14) 0.019(14) -0.006(14)
C513 0.08(2) 0.042(16) 0.048(15) 0.000(12) 0.029(15) 0.002(15)
C514 0.08(2) 0.043(17) 0.09(2) 0.010(16) 0.043(19) 0.007(16)
C515 0.08(2) 0.050(18) 0.063(17) -0.006(14) 0.036(16) -0.003(15)
N516 0.057(13) 0.031(11) 0.063(13) -0.007(10) 0.027(12) -0.001(10)
C521 0.047(16) 0.10(3) 0.045(15) -0.001(15) 0.013(13) -0.002(16)
C522 0.068(18) 0.048(17) 0.062(17) -0.027(14) 0.024(15) 0.004(15)
C523 0.08(2) 0.08(3) 0.15(4) 0.00(3) 0.06(3) 0.03(2)
C524 0.07(2) 0.07(2) 0.14(3) -0.02(2) 0.06(2) -0.004(19)
C525 0.053(16) 0.07(2) 0.081(19) -0.051(16) 0.044(15) -0.025(15)
N526 0.042(11) 0.047(13) 0.052(12) -0.012(10) 0.018(10) -0.001(10)
C531 0.051(14) 0.033(13) 0.069(16) -0.012(12) 0.040(13) -0.005(11)
C532 0.067(18) 0.046(16) 0.076(18) -0.016(13) 0.056(16) -0.005(13)
C533 0.055(18) 0.08(2) 0.064(18) 0.030(17) 0.026(15) 0.019(17)
C534 0.09(2) 0.08(2) 0.10(3) 0.00(2) 0.08(2) 0.01(2)
C535 0.058(18) 0.10(3) 0.052(16) -0.021(16) 0.022(15) -0.056(19)
C536 0.066(18) 0.038(15) 0.055(15) -0.017(12) 0.027(14) -0.028(13)
C611 0.063(16) 0.039(14) 0.059(15) -0.017(11) 0.046(14) -0.023(12)
C612 0.054(15) 0.034(13) 0.034(12) 0.004(10) 0.013(11) -0.008(12)
C613 0.050(16) 0.032(14) 0.068(17) 0.019(13) 0.017(14) -0.014(12)
C614 0.032(14) 0.09(2) 0.056(17) 0.019(16) -0.001(13) 0.012(15)
C615 0.07(2) 0.057(19) 0.09(2) 0.002(16) 0.041(18) 0.010(16)
N616 0.036(11) 0.033(11) 0.034(10) 0.003(8) -0.008(8) -0.011(9)
C621 0.048(15) 0.069(19) 0.035(12) 0.007(12) 0.016(11) 0.014(14)
C622 0.084(19) 0.035(14) 0.051(15) 0.000(11) 0.038(15) -0.007(14)
C623 0.061(18) 0.10(3) 0.034(13) -0.010(15) 0.021(13) 0.010(18)
C624 0.08(2) 0.08(2) 0.051(16) -0.016(15) 0.039(16) 0.002(18)
C625 0.058(16) 0.030(14) 0.060(16) -0.005(11) 0.024(13) -0.016(12)
N626 0.051(12) 0.033(11) 0.037(10) 0.000(8) 0.019(9) -0.012(9)
C631 0.057(16) 0.038(14) 0.065(16) -0.033(12) 0.039(14) -0.026(12)
C632 0.128(16) 0.056(12) 0.067(12) -0.003(10) 0.063(12) -0.035(12)
C633 0.128(16) 0.056(12) 0.067(12) -0.003(10) 0.063(12) -0.035(12)
C634 0.11(3) 0.07(2) 0.08(2) -0.018(18) 0.08(2) -0.03(2)
C635 0.11(3) 0.07(2) 0.13(3) -0.06(2) 0.09(3) -0.03(2)
C636 0.045(14) 0.045(15) 0.061(15) -0.027(12) 0.030(13) -0.030(12)
C711 0.066(16) 0.030(13) 0.048(13) 0.011(10) 0.036(13) -0.006(12)
C712 0.056(15) 0.063(18) 0.040(13) -0.016(12) 0.029(12) -0.013(14)
C713 0.09(2) 0.022(14) 0.09(2) -0.014(14) 0.053(19) -0.019(15)
C714 0.043(16) 0.055(19) 0.11(2) -0.014(17) 0.037(17) -0.015(14)
C715 0.044(14) 0.046(15) 0.044(13) 0.012(11) 0.015(11) -0.018(12)
N716 0.040(11) 0.035(11) 0.055(12) 0.000(9) 0.023(10) 0.003(9)
C721 0.043(14) 0.049(15) 0.051(14) 0.006(11) 0.026(12) -0.002(12)
C722 0.066(17) 0.049(16) 0.063(16) 0.015(13) 0.040(14) 0.032(14)
C723 0.069(19) 0.032(15) 0.11(2) 0.028(15) 0.043(18) 0.018(14)
C724 0.060(17) 0.041(16) 0.055(16) 0.018(13) 0.005(14) -0.006(14)
C725 0.08(2) 0.033(15) 0.059(17) -0.004(12) 0.017(16) 0.018(15)
N726 0.048(12) 0.039(12) 0.053(12) 0.011(9) 0.020(10) -0.002(10)
C731 0.061(16) 0.036(14) 0.065(16) 0.004(12) 0.041(14) -0.012(12)
C732 0.063(17) 0.067(19) 0.049(15) 0.008(13) 0.031(14) 0.008(15)
C733 0.08(2) 0.12(3) 0.055(17) 0.008(18) 0.043(17) 0.04(2)
C734 0.06(2) 0.11(3) 0.09(3) 0.03(2) 0.044(19) 0.00(2)
C735 0.036(14) 0.06(2) 0.12(3) 0.041(19) 0.046(17) 0.006(14)
C736 0.052(15) 0.048(16) 0.077(18) 0.023(13) 0.043(15) 0.010(13)
C811 0.046(15) 0.08(2) 0.034(13) 0.001(12) 0.014(12) -0.018(15)
C812 0.064(18) 0.07(2) 0.059(16) -0.030(15) 0.035(15) -0.011(16)
C813 0.058(19) 0.11(3) 0.068(19) 0.004(19) 0.038(17) 0.02(2)
C814 0.06(2) 0.12(3) 0.067(19) -0.04(2) 0.034(17) -0.05(2)
C815 0.075(19) 0.07(2) 0.041(14) -0.031(13) 0.030(14) -0.018(16)
N816 0.055(14) 0.088(19) 0.044(12) 0.000(12) 0.027(11) 0.014(14)
C821 0.141(8) 0.115(9) 0.048(5) -0.010(6) 0.049(6) -0.037(7)
C822 0.141(8) 0.115(9) 0.048(5) -0.010(6) 0.049(6) -0.037(7)
C823 0.142(8) 0.115(9) 0.048(5) -0.010(6) 0.049(6) -0.037(7)
C824 0.142(8) 0.115(9) 0.048(5) -0.010(6) 0.049(6) -0.037(7)
C825 0.141(8) 0.115(9) 0.048(5) -0.010(6) 0.049(6) -0.037(7)
N826 0.141(8) 0.115(9) 0.048(5) -0.010(6) 0.049(6) -0.037(7)
C831 0.074(7) 0.140(10) 0.137(8) -0.065(8) 0.054(6) -0.004(7)
C832 0.074(7) 0.140(10) 0.137(8) -0.065(8) 0.053(6) -0.004(7)
C833 0.074(7) 0.140(10) 0.137(8) -0.065(8) 0.053(6) -0.004(7)
C834 0.074(7) 0.140(10) 0.137(8) -0.065(8) 0.053(6) -0.004(7)
C835 0.074(7) 0.140(10) 0.137(8) -0.065(8) 0.054(6) -0.004(7)
C836 0.074(7) 0.140(10) 0.137(8) -0.065(8) 0.054(6) -0.004(7)
N900 0.036(12) 0.084(19) 0.071(15) 0.008(13) 0.022(12) 0.003(12)
C901 0.073(19) 0.052(17) 0.050(15) -0.004(12) 0.037(15) -0.006(15)
C902 0.024(12) 0.08(2) 0.046(14) -0.006(13) 0.007(11) -0.009(13)
N903 0.186(13) 0.099(15) 0.242(19) -0.066(15) 0.159(12) -0.083(14)
C904 0.186(13) 0.099(15) 0.242(19) -0.066(15) 0.159(12) -0.083(14)
C905 0.186(13) 0.099(15) 0.242(19) -0.066(15) 0.159(12) -0.083(14)
N906 0.090(11) 0.120(15) 0.122(13) -0.048(12) 0.074(9) -0.010(11)
C907 0.090(11) 0.120(15) 0.122(13) -0.048(12) 0.074(9) -0.010(11)
C908 0.090(11) 0.120(15) 0.122(13) -0.047(12) 0.074(9) -0.010(11)
N909 0.072(19) 0.12(3) 0.11(2) -0.03(2) 0.059(19) -0.039(19)
C910 0.08(2) 0.09(3) 0.09(2) 0.01(2) 0.07(2) 0.01(2)
C911 0.054(18) 0.09(3) 0.09(2) -0.039(19) 0.030(17) -0.051(18)
N912 0.199(10) 0.130(13) 0.194(15) -0.082(12) 0.174(12) -0.089(10)
C913 0.199(10) 0.130(14) 0.194(15) -0.082(12) 0.174(12) -0.089(10)
C914 0.198(10) 0.131(14) 0.194(15) -0.082(12) 0.174(12) -0.089(10)
N915 0.10(2) 0.056(16) 0.13(2) -0.010(15) 0.09(2) -0.013(15)
C916 0.06(2) 0.10(3) 0.10(2) 0.01(2) 0.049(19) 0.025(19)
C917 0.09(2) 0.09(2) 0.11(2) 0.031(19) 0.08(2) 0.030(19)

loop_
_atom_type_symbol
_atom_type_description
_atom_type_scat_dispersion_real
_atom_type_scat_dispersion_imag
_atom_type_scat_source
C C 0.0033 0.0016 'International Tables Vol C Tables 4.2.6.8 and 6.1.1.4'
H H 0.0000 0.0000 'International Tables Vol C Tables 4.2.6.8 and 6.1.1.4'
Ag Ag -0.8971 1.1015 'International Tables Vol C Tables 4.2.6.8 and 6.1.1.4'
Au Au -2.0133 8.8022 'International Tables Vol C Tables 4.2.6.8 and 6.1.1.4'
B B 0.0013 0.0007 'International Tables Vol C Tables 4.2.6.8 and 6.1.1.4'
F F 0.0171 0.0103 'International Tables Vol C Tables 4.2.6.8 and 6.1.1.4'
N N 0.0061 0.0033 'International Tables Vol C Tables 4.2.6.8 and 6.1.1.4'
O O 0.0106 0.0060 'International Tables Vol C Tables 4.2.6.8 and 6.1.1.4'
P P 0.1023 0.0942 'International Tables Vol C Tables 4.2.6.8 and 6.1.1.4'

loop_
_geom_angle_atom_site_label_1
_geom_angle_atom_site_label_2
_geom_angle_atom_site_label_3
_geom_angle
C1 Au1 P1 174.6(6)
C1 Au1 Au2 48.0(6)
P1 Au1 Au2 129.07(18)
C1 Au1 Au4 50.9(6)
P1 Au1 Au4 134.24(17)
Au2 Au1 Au4 90.02(4)
C1 Au1 Ag4 99.8(6)
P1 Au1 Ag4 83.04(18)
Au2 Au1 Ag4 147.85(5)
Au4 Au1 Ag4 62.22(5)
C1 Au1 Ag1 96.4(6)
P1 Au1 Ag1 78.49(17)
Au2 Au1 Ag1 60.89(5)
Au4 Au1 Ag1 147.25(6)
Ag4 Au1 Ag1 137.96(7)
C1 Au2 P2 175.8(6)
C1 Au2 Au1 48.5(6)
P2 Au2 Au1 134.82(16)
C1 Au2 Au3 49.8(6)
P2 Au2 Au3 129.09(16)
Au1 Au2 Au3 89.87(4)
C1 Au2 Ag1 97.9(6)
P2 Au2 Ag1 83.10(16)
Au1 Au2 Ag1 62.23(5)
Au3 Au2 Ag1 147.76(6)
C1 Au2 Ag2 98.8(6)
P2 Au2 Ag2 77.87(16)
Au1 Au2 Ag2 147.30(6)
Au3 Au2 Ag2 60.98(5)
Ag1 Au2 Ag2 138.12(7)
C1 Au3 P3 176.8(6)
C1 Au3 Au4 50.6(6)
P3 Au3 Au4 126.95(17)
C1 Au3 Au2 46.9(6)
P3 Au3 Au2 136.27(17)
Au4 Au3 Au2 89.16(4)
C1 Au3 Ag3 97.0(6)
P3 Au3 Ag3 79.84(17)
Au4 Au3 Ag3 60.22(5)
Au2 Au3 Ag3 143.89(6)
C1 Au3 Ag2 98.0(6)
P3 Au3 Ag2 84.50(17)
Au4 Au3 Ag2 148.54(6)
Au2 Au3 Ag2 62.60(5)
Ag3 Au3 Ag2 138.01(7)
C1 Au4 P4 174.5(6)
C1 Au4 Au3 50.4(6)
P4 Au4 Au3 135.17(17)
C1 Au4 Au1 48.1(6)
P4 Au4 Au1 127.62(17)
Au3 Au4 Au1 90.93(4)
C1 Au4 Ag3 98.8(6)
P4 Au4 Ag3 85.18(17)
Au3 Au4 Ag3 62.72(5)
Au1 Au4 Ag3 146.74(7)
C1 Au4 Ag4 96.0(6)
P4 Au4 Ag4 78.47(17)
Au3 Au4 Ag4 146.36(6)
Au1 Au4 Ag4 60.11(5)
Ag3 Au4 Ag4 134.22(7)
C6 Au5 P5 177.0(8)
C6 Au5 Au8 50.1(8)
P5 Au5 Au8 127.79(17)
C6 Au5 Au6 48.5(8)
P5 Au5 Au6 134.52(17)
Au8 Au5 Au6 90.79(4)
C6 Au5 Ag5 100.2(8)
P5 Au5 Ag5 81.76(17)
Au8 Au5 Ag5 150.21(6)
Au6 Au5 Ag5 65.06(5)
C6 Au5 Ag8 95.4(8)
P5 Au5 Ag8 81.59(17)
Au8 Au5 Ag8 60.12(5)
Au6 Au5 Ag8 143.79(6)
Ag5 Au5 Ag8 131.80(7)
C6 Au6 P6 174.2(8)
C6 Au6 Au7 48.4(8)
P6 Au6 Au7 137.32(17)
C6 Au6 Au5 50.7(8)
P6 Au6 Au5 125.58(16)
Au7 Au6 Au5 89.97(4)
C6 Au6 Ag6 99.5(8)
P6 Au6 Ag6 84.47(16)
Au7 Au6 Ag6 62.53(4)
Au5 Au6 Ag6 149.93(5)
C6 Au6 Ag5 97.2(8)
P6 Au6 Ag5 77.12(17)
Au7 Au6 Ag5 145.48(5)
Au5 Au6 Ag5 59.39(5)
Ag6 Au6 Ag5 140.61(6)
C6 Au7 P7 175.8(9)
C6 Au7 Au6 48.9(8)
P7 Au7 Au6 126.89(15)
C6 Au7 Au8 49.7(8)
P7 Au7 Au8 133.64(15)
Au6 Au7 Au8 89.96(4)
C6 Au7 Ag7 99.9(8)
P7 Au7 Ag7 84.29(15)
Au6 Au7 Ag7 148.63(6)
Au8 Au7 Ag7 61.46(5)
C6 Au7 Ag6 97.8(8)
P7 Au7 Ag6 78.67(15)
Au6 Au7 Ag6 60.10(4)
Au8 Au7 Ag6 147.25(5)
Ag7 Au7 Ag6 141.74(7)
C6 Au8 P8 175.8(8)
C6 Au8 Au5 50.5(8)
P8 Au8 Au5 133.7(2)
C6 Au8 Au7 47.5(8)
P8 Au8 Au7 129.33(18)
Au5 Au8 Au7 89.25(4)
C6 Au8 Ag8 97.5(8)
P8 Au8 Ag8 85.53(18)
Au5 Au8 Ag8 62.40(5)
Au7 Au8 Ag8 144.99(6)
C6 Au8 Ag7 97.3(8)
P8 Au8 Ag7 78.5(2)
Au5 Au8 Ag7 147.47(6)
Au7 Au8 Ag7 60.38(5)
Ag8 Au8 Ag7 138.41(7)
N126 Ag1 N216 128.4(8)
N126 Ag1 Au2 134.2(7)
N216 Ag1 Au2 88.3(5)
N126 Ag1 Au1 79.0(6)
N216 Ag1 Au1 120.5(5)
Au2 Ag1 Au1 56.88(5)
N226 Ag2 N316 132.7(8)
N226 Ag2 N915 107.4(10)
N316 Ag2 N915 106.7(8)
N226 Ag2 Au3 131.8(6)
N316 Ag2 Au3 84.7(5)
N915 Ag2 Au3 81.8(6)
N226 Ag2 Au2 77.0(6)
N316 Ag2 Au2 118.1(5)
N915 Ag2 Au2 111.9(6)
Au3 Ag2 Au2 56.42(5)
N912 Ag3 N326 120.0(9)
N912 Ag3 N426 103.3(11)
N326 Ag3 N426 113.8(7)
N912 Ag3 Au4 84.4(8)
N326 Ag3 Au4 141.1(5)
N426 Ag3 Au4 85.6(5)
N912 Ag3 Au3 120.0(11)
N326 Ag3 Au3 84.1(5)
N426 Ag3 Au3 115.7(5)
Au4 Ag3 Au3 57.06(5)
N116 Ag4 N416 121.0(8)
N116 Ag4 N909 95.7(9)
N416 Ag4 N909 96.5(10)
N116 Ag4 Au1 88.9(5)
N416 Ag4 Au1 139.1(5)
N909 Ag4 Au1 108.5(9)
N116 Ag4 Au4 120.6(5)
N416 Ag4 Au4 82.1(5)
N909 Ag4 Au4 138.7(8)
Au1 Ag4 Au4 57.67(5)
N516 Ag5 N906 112.7(9)
N516 Ag5 N616 125.2(7)
N906 Ag5 N616 105.9(9)
N516 Ag5 Au5 88.1(5)
N906 Ag5 Au5 86.3(8)
N616 Ag5 Au5 132.5(5)
N516 Ag5 Au6 118.7(5)
N906 Ag5 Au6 111.8(8)
N616 Ag5 Au6 77.7(5)
Au5 Ag5 Au6 55.55(5)
N716 Ag6 N900 103.8(8)
N716 Ag6 N626 119.9(7)
N900 Ag6 N626 95.0(7)
N716 Ag6 Au6 140.0(5)
N900 Ag6 Au6 100.5(6)
N626 Ag6 Au6 88.6(5)
N716 Ag6 Au7 82.8(5)
N900 Ag6 Au7 131.2(6)
N626 Ag6 Au7 123.8(4)
Au6 Ag6 Au7 57.37(4)
N726 Ag7 N826 121.5(10)
N726 Ag7 O3 98.1(9)
N826 Ag7 O3 107.6(10)
N726 Ag7 Au7 88.4(5)
N826 Ag7 Au7 139.6(8)
O3 Ag7 Au7 92.5(9)
N726 Ag7 Au8 120.4(5)
N826 Ag7 Au8 82.2(8)
O3 Ag7 Au8 127.8(10)
Au7 Ag7 Au8 58.17(5)
N903 Ag8 N816 102.8(13)
N903 Ag8 N526 103.5(12)
N816 Ag8 N526 113.5(8)
N903 Ag8 Au8 104.7(9)
N816 Ag8 Au8 87.8(6)
N526 Ag8 Au8 139.4(5)
N903 Ag8 Au5 134.4(11)
N816 Ag8 Au5 116.6(5)
N526 Ag8 Au5 82.0(5)
Au8 Ag8 Au5 57.48(5)
C131 P1 C121 106.9(12)
C131 P1 C111 107.3(11)
C121 P1 C111 104.0(12)
C131 P1 Au1 112.7(8)
C121 P1 Au1 104.2(7)
C111 P1 Au1 120.6(8)
C211 P2 C231 105.5(11)
C211 P2 C221 106.4(14)
C231 P2 C221 107.5(13)
C211 P2 Au2 117.9(8)
C231 P2 Au2 113.7(9)
C221 P2 Au2 105.1(12)
C331 P3 C321 106.2(12)
C331 P3 C311 105.8(12)
C321 P3 C311 104.5(10)
C331 P3 Au3 111.8(10)
C321 P3 Au3 110.5(7)
C311 P3 Au3 117.1(8)
C411 P4 C431 108.1(13)
C411 P4 C421 102.7(12)
C431 P4 C421 108.9(14)
C411 P4 Au4 107.2(11)
C431 P4 Au4 113.3(10)
C421 P4 Au4 115.7(10)
C511 P5 C531 107.6(12)
C511 P5 C521 103.3(13)
C531 P5 C521 107.3(11)
C511 P5 Au5 118.8(9)
C531 P5 Au5 111.7(8)
C521 P5 Au5 107.2(10)
C631 P6 C621 108.8(11)
C631 P6 C611 108.9(11)
C621 P6 C611 104.6(10)
C631 P6 Au6 112.0(8)
C621 P6 Au6 116.2(8)
C611 P6 Au6 106.0(7)
C731 P7 C711 104.5(11)
C731 P7 C721 107.4(11)
C711 P7 C721 105.2(10)
C731 P7 Au7 110.8(8)
C711 P7 Au7 109.2(8)
C721 P7 Au7 118.7(8)
C821 P8 C831 105(2)
C821 P8 C811 106.3(13)
C831 P8 C811 108.9(15)
C821 P8 Au8 109.8(12)
C831 P8 Au8 111.1(14)
C811 P8 Au8 115.0(9)
F14 B1 F12 109.9(17)
F14 B1 F11 109.4(17)
F12 B1 F11 110.3(17)
F14 B1 F13 109.5(17)
F12 B1 F13 109.5(17)
F11 B1 F13 108.1(17)
F24 B2 F23 107(3)
F24 B2 F21 107(4)
F23 B2 F21 113(3)
F24 B2 F22 111(3)
F23 B2 F22 110(3)
F21 B2 F22 108(3)
F34 B3 F32 119(5)
F34 B3 F33 113(5)
F32 B3 F33 109(4)
F34 B3 F31 109(4)
F32 B3 F31 105(4)
F33 B3 F31 99(4)
F53 B5 F52 113.1(17)
F53 B5 F51 109.7(16)
F52 B5 F51 109.9(16)
F53 B5 F54 107.5(17)
F52 B5 F54 107.2(17)
F51 B5 F54 109.3(17)
F64 B6 F62 110(3)
F64 B6 F63 113(3)
F62 B6 F63 107(3)
F64 B6 F61 112(3)
F62 B6 F61 109(3)
F63 B6 F61 105(3)
F43 B4 F42 108.5(17)
F43 B4 F44 110.9(18)
F42 B4 F44 109.7(17)
F43 B4 F41 110.1(18)
F42 B4 F41 109.5(17)
F44 B4 F41 108.2(17)
F71 B7 F73 109.5(18)
F71 B7 F72 110.3(18)
F73 B7 F72 109.0(18)
F71 B7 F74 109.4(18)
F73 B7 F74 109.6(18)
F72 B7 F74 109.1(18)
F81 B8 F83 116(3)
F81 B8 F84 112(3)
F83 B8 F84 108(3)
F81 B8 F82 109(3)
F83 B8 F82 105(3)
F84 B8 F82 106(2)
F93 B9 F91 111.2(18)
F93 B9 F92 109.7(17)
F91 B9 F92 108.4(17)
F93 B9 F94 108.4(17)
F91 B9 F94 109.5(17)
F92 B9 F94 109.7(18)
F104 B10 F102 109.0(18)
F104 B10 F103 110.5(18)
F102 B10 F103 109.8(18)
F104 B10 F101 109.5(18)
F102 B10 F101 109.0(18)
F103 B10 F101 109.0(18)
C2 C1 Au2 115.4(17)
C2 C1 Au1 115.6(17)
Au2 C1 Au1 83.4(9)
C2 C1 Au3 108.1(18)
Au2 C1 Au3 83.2(7)
Au1 C1 Au3 135.9(10)
C2 C1 Au4 110.1(17)
Au2 C1 Au4 134.4(10)
Au1 C1 Au4 81.0(7)
Au3 C1 Au4 79.0(7)
O1 C2 C3 119(3)
O1 C2 C1 120(3)
C3 C2 C1 121(3)
C2 C3 C4 114(4)
C2 C3 C5 112(3)
C4 C3 C5 110(3)
C7 C6 Au7 118(2)
C7 C6 Au6 116(2)
Au7 C6 Au6 82.7(11)
C7 C6 Au8 108(2)
Au7 C6 Au8 82.8(11)
Au6 C6 Au8 135.3(14)
C7 C6 Au5 108.5(19)
Au7 C6 Au5 133.6(14)
Au6 C6 Au5 80.8(10)
Au8 C6 Au5 79.4(10)
O2 C7 C8 120(3)
O2 C7 C6 123(3)
C8 C7 C6 117(3)
C7 C8 C9 118(3)
C7 C8 C10 113(3)
C9 C8 C10 117(3)
C112 C111 N116 124(2)
C112 C111 P1 125(2)
N116 C111 P1 110.4(16)
C111 C112 C113 123(3)
C112 C113 C114 116(2)
C115 C114 C113 119(2)
N116 C115 C114 124(2)
C115 N116 C111 114(2)
C115 N116 Ag4 118.8(16)
C111 N116 Ag4 127.7(16)
N126 C121 C122 124(2)
N126 C121 P1 114.1(18)
C122 C121 P1 122(2)
C121 C122 C123 112(3)
C124 C123 C122 126(3)
C123 C124 C125 117(3)
N126 C125 C124 121(3)
C121 N126 C125 120(2)
C121 N126 Ag1 123.0(15)
C125 N126 Ag1 117(2)
C136 C131 C132 121(3)
C136 C131 P1 119.0(19)
C132 C131 P1 120.3(19)
C133 C132 C131 117(3)
C132 C133 C134 120(3)
C133 C134 C135 120(3)
C136 C135 C134 120(3)
C135 C136 C131 122(3)
N216 C211 C212 120(2)
N216 C211 P2 118(2)
C212 C211 P2 122.8(17)
C213 C212 C211 117(2)
C214 C213 C212 122(3)
C213 C214 C215 121(3)
N216 C215 C214 120(3)
C215 N216 C211 121(2)
C215 N216 Ag1 115.7(18)
C211 N216 Ag1 123.6(17)
N226 C221 C222 120(3)
N226 C221 P2 115(2)
C222 C221 P2 125(3)
C223 C222 C221 124(3)
C222 C223 C224 115(3)
C225 C224 C223 115(3)
N226 C225 C224 129(3)
C225 N226 C221 116(3)
C225 N226 Ag2 118(2)
C221 N226 Ag2 125(2)
C232 C231 C236 119(2)
C232 C231 P2 121(2)
C236 C231 P2 119.2(19)
C233 C232 C231 122(3)
C232 C233 C234 123(3)
C233 C234 C235 115(3)
C236 C235 C234 124(3)
C235 C236 C231 116(2)
C312 C311 N316 125(2)
C312 C311 P3 121(2)
N316 C311 P3 113.8(17)
C311 C312 C313 118(2)
C314 C313 C312 118(2)
C313 C314 C315 119(3)
N316 C315 C314 124(3)
C315 N316 C311 116(2)
C315 N316 Ag2 113.6(17)
C311 N316 Ag2 130.7(15)
C322 C321 N326 122(2)
C322 C321 P3 125(2)
N326 C321 P3 112.6(15)
C321 C322 C323 119(3)
C324 C323 C322 119(2)
C323 C324 C325 120(2)
N326 C325 C324 121(3)
C325 N326 C321 118(2)
C325 N326 Ag3 117.2(18)
C321 N326 Ag3 124.2(14)
C332 C331 C336 115(3)
C332 C331 P3 124(2)
C336 C331 P3 121(2)
C333 C332 C331 121(3)
C334 C333 C332 122(3)
C335 C334 C333 121(3)
C334 C335 C336 120(3)
C335 C336 C331 120(3)
N416 C411 C412 122(2)
N416 C411 P4 114.7(19)
C412 C411 P4 123(2)
C413 C412 C411 116(3)
C414 C413 C412 121(3)
C413 C414 C415 119(2)
N416 C415 C414 121(3)
C415 N416 C411 120(2)
C415 N416 Ag4 118.4(19)
C411 N416 Ag4 121.1(16)
N426 C421 C422 123(3)
N426 C421 P4 116(2)
C422 C421 P4 121(2)
C423 C422 C421 119(3)
C422 C423 C424 118(3)
C425 C424 C423 120(3)
N426 C425 C424 123(3)
C425 N426 C421 117(3)
C425 N426 Ag3 116(2)
C421 N426 Ag3 126.6(19)
C436 C431 C432 117(3)
C436 C431 P4 124(2)
C432 C431 P4 119(2)
C431 C432 C433 119(3)
C434 C433 C432 120(3)
C433 C434 C435 123(3)
C436 C435 C434 118(3)
C435 C436 C431 123(3)
N516 C511 C512 121(3)
N516 C511 P5 115(2)
C512 C511 P5 124(2)
C513 C512 C511 121(3)
C514 C513 C512 119(3)
C513 C514 C515 118(3)
N516 C515 C514 125(3)
C511 N516 C515 117(2)
C511 N516 Ag5 125.7(18)
C515 N516 Ag5 117.5(18)
N526 C521 C522 119(3)
N526 C521 P5 116(2)
C522 C521 P5 124(2)
C521 C522 C523 118(3)
C524 C523 C522 118(3)
C525 C524 C523 120(4)
C524 C525 N526 125(3)
C525 N526 C521 119(3)
C525 N526 Ag8 117(2)
C521 N526 Ag8 123.0(18)
C532 C531 C536 118(2)
C532 C531 P5 119.4(19)
C536 C531 P5 122.9(19)
C533 C532 C531 121(3)
C532 C533 C534 124(3)
C533 C534 C535 116(3)
C534 C535 C536 125(3)
C535 C536 C531 117(3)
N616 C611 C612 124(2)
N616 C611 P6 111.9(17)
C612 C611 P6 123.7(19)
C611 C612 C613 118(2)
C614 C613 C612 119(2)
C615 C614 C613 119(3)
C614 C615 N616 122(3)
C611 N616 C615 117(2)
C611 N616 Ag5 126.7(17)
C615 N616 Ag5 116.2(18)
N626 C621 C622 124(2)
N626 C621 P6 118.0(18)
C622 C621 P6 118(2)
C623 C622 C621 117(2)
C624 C623 C622 119(3)
C623 C624 C625 119(3)
N626 C625 C624 125(2)
C621 N626 C625 117(2)
C621 N626 Ag6 124.5(16)
C625 N626 Ag6 118.8(15)
C636 C631 C632 121(2)
C636 C631 P6 119(2)
C632 C631 P6 120(2)
C633 C632 C631 120(3)
C632 C633 C634 119(3)
C635 C634 C633 121(3)
C636 C635 C634 118(3)
C631 C636 C635 121(3)
C712 C711 N716 124(2)
C712 C711 P7 124(2)
N716 C711 P7 111.8(15)
C711 C712 C713 120(3)
C714 C713 C712 117(2)
C713 C714 C715 120(2)
N716 C715 C714 122(2)
C715 N716 C711 115.9(19)
C715 N716 Ag6 118.9(15)
C711 N716 Ag6 125.2(15)
N726 C721 C722 125(2)
N726 C721 P7 113.3(17)
C722 C721 P7 122.0(19)
C723 C722 C721 116(3)
C724 C723 C722 120(3)
C725 C724 C723 118(2)
N726 C725 C724 127(3)
C725 N726 C721 114(2)
C725 N726 Ag7 118.2(18)
C721 N726 Ag7 127.5(15)
C736 C731 C732 119(2)
C736 C731 P7 118(2)
C732 C731 P7 122.1(18)
C733 C732 C731 122(3)
C734 C733 C732 118(3)
C733 C734 C735 124(3)
C734 C735 C736 117(3)
C731 C736 C735 120(3)
N816 C811 C812 125(3)
N816 C811 P8 115.8(19)
C812 C811 P8 119(2)
C811 C812 C813 118(3)
C814 C813 C812 118(3)
C813 C814 C815 119(3)
N816 C815 C814 126(3)
C815 N816 C811 114(2)
C815 N816 Ag8 120(2)
C811 N816 Ag8 126.0(18)
N826 C821 C822 121(3)
N826 C821 P8 114(2)
C822 C821 P8 124(3)
C821 C822 C823 117(3)
C824 C823 C822 121(3)
C823 C824 C825 118(3)
N826 C825 C824 122(3)
C825 N826 C821 120(3)
C825 N826 Ag7 117(2)
C821 N826 Ag7 123(2)
C832 C831 C836 118(4)
C832 C831 P8 123(3)
C836 C831 P8 119(4)
C831 C832 C833 123(4)
C834 C833 C832 115(5)
C833 C834 C835 129(4)
C834 C835 C836 115(4)
C831 C836 C835 119(4)
C901 N900 Ag6 170(2)
N900 C901 C902 177(3)
C904 N903 Ag8 168(5)
N903 C904 C905 171(6)
C907 N906 Ag5 161(3)
N906 C907 C908 174(5)
C910 N909 Ag4 152(3)
N909 C910 C911 176(4)
C913 N912 Ag3 163(4)
N912 C913 C914 177(4)
C916 N915 Ag2 157(3)
N915 C916 C917 178(3)

loop_
_geom_bond_atom_site_label_1
_geom_bond_atom_site_label_2
_geom_bond_distance
Au1 C1 2.11(2)
Au1 P1 2.274(6)
Au1 Au2 2.7910(13)
Au1 Au4 2.7931(13)
Au1 Ag4 2.866(2)
Au1 Ag1 2.949(2)
Au2 C1 2.09(2)
Au2 P2 2.294(7)
Au2 Au3 2.8398(13)
Au2 Ag1 2.911(2)
Au2 Ag2 3.026(2)
Au3 C1 2.19(2)
Au3 P3 2.283(6)
Au3 Au4 2.7864(13)
Au3 Ag3 2.951(2)
Au3 Ag2 2.981(2)
Au4 C1 2.19(2)
Au4 P4 2.283(7)
Au4 Ag3 2.882(2)
Au4 Ag4 2.925(2)
Au5 C6 2.19(3)
Au5 P5 2.280(6)
Au5 Au8 2.7841(14)
Au5 Au6 2.7904(12)
Au5 Ag5 2.913(2)
Au5 Ag8 2.926(2)
Au6 C6 2.12(3)
Au6 P6 2.280(6)
Au6 Au7 2.7865(12)
Au6 Ag6 2.868(2)
Au6 Ag5 3.068(2)
Au7 C6 2.10(3)
Au7 P7 2.295(6)
Au7 Au8 2.8278(12)
Au7 Ag7 2.893(2)
Au7 Ag6 2.9358(19)
Au8 C6 2.17(3)
Au8 P8 2.281(6)
Au8 Ag8 2.863(2)
Au8 Ag7 2.924(2)
Ag1 N126 2.29(2)
Ag1 N216 2.31(2)
Ag2 N226 2.27(3)
Ag2 N316 2.275(19)
Ag2 N915 2.30(2)
Ag3 N912 2.26(3)
Ag3 N326 2.29(2)
Ag3 N426 2.34(2)
Ag4 N116 2.299(18)
Ag4 N416 2.30(2)
Ag4 N909 2.32(3)
Ag5 N516 2.27(2)
Ag5 N906 2.29(3)
Ag5 N616 2.315(16)
Ag6 N716 2.270(19)
Ag6 N900 2.31(2)
Ag6 N626 2.308(18)
Ag7 N726 2.29(2)
Ag7 N826 2.31(2)
Ag7 O3 2.47(3)
Ag8 N903 2.20(4)
Ag8 N816 2.30(2)
Ag8 N526 2.32(2)
P1 C131 1.80(3)
P1 C121 1.84(2)
P1 C111 1.87(2)
P2 C211 1.79(2)
P2 C231 1.79(2)
P2 C221 1.80(3)
P3 C331 1.77(3)
P3 C321 1.83(2)
P3 C311 1.84(2)
P4 C411 1.79(3)
P4 C431 1.80(3)
P4 C421 1.81(3)
P5 C511 1.78(3)
P5 C531 1.79(2)
P5 C521 1.81(3)
P6 C631 1.80(2)
P6 C621 1.83(3)
P6 C611 1.84(3)
P7 C731 1.80(2)
P7 C711 1.83(2)
P7 C721 1.86(2)
P8 C821 1.80(3)
P8 C831 1.80(4)
P8 C811 1.86(3)
B1 F14 1.363(18)
B1 F12 1.364(18)
B1 F11 1.369(18)
B1 F13 1.375(18)
B2 F24 1.32(5)
B2 F23 1.38(4)
B2 F21 1.41(4)
B2 F22 1.43(4)
B3 F34 1.29(5)
B3 F32 1.31(5)
B3 F33 1.42(5)
B3 F31 1.52(6)
B5 F53 1.354(17)
B5 F52 1.366(17)
B5 F51 1.376(18)
B5 F54 1.390(18)
B6 F64 1.33(4)
B6 F62 1.38(4)
B6 F63 1.40(4)
B6 F61 1.41(4)
B4 F43 1.360(18)
B4 F42 1.369(18)
B4 F44 1.370(18)
B4 F41 1.380(18)
B7 F71 1.366(18)
B7 F73 1.371(18)
B7 F72 1.374(18)
B7 F74 1.377(18)
B8 F81 1.28(3)
B8 F83 1.32(3)
B8 F84 1.38(3)
B8 F82 1.40(4)
B9 F93 1.362(18)
B9 F91 1.376(18)
B9 F92 1.376(18)
B9 F94 1.377(18)
B10 F104 1.368(18)
B10 F102 1.373(18)
B10 F103 1.371(18)
B10 F101 1.377(18)
O1 C2 1.21(3)
O2 C7 1.22(3)
C1 C2 1.52(3)
C2 C3 1.41(4)
C3 C4 1.49(5)
C3 C5 1.52(6)
C6 C7 1.50(4)
C7 C8 1.46(4)
C8 C9 1.46(4)
C8 C10 1.57(5)
C111 C112 1.29(3)
C111 N116 1.38(3)
C112 C113 1.34(3)
C113 C114 1.41(3)
C114 C115 1.37(3)
C115 N116 1.34(3)
C121 N126 1.34(3)
C121 C122 1.41(3)
C122 C123 1.42(4)
C123 C124 1.32(4)
C124 C125 1.39(4)
C125 N126 1.34(3)
C131 C136 1.35(3)
C131 C132 1.42(4)
C132 C133 1.38(4)
C133 C134 1.38(5)
C134 C135 1.39(5)
C135 C136 1.34(3)
C211 N216 1.36(3)
C211 C212 1.40(3)
C212 C213 1.39(4)
C213 C214 1.31(4)
C214 C215 1.35(4)
C215 N216 1.34(3)
C221 N226 1.31(4)
C221 C222 1.41(4)
C222 C223 1.33(4)
C223 C224 1.43(4)
C224 C225 1.36(4)
C225 N226 1.30(3)
C231 C232 1.41(3)
C231 C236 1.41(3)
C232 C233 1.34(4)
C233 C234 1.35(4)
C234 C235 1.46(4)
C235 C236 1.38(4)
C311 C312 1.34(3)
C311 N316 1.35(3)
C312 C313 1.41(3)
C313 C314 1.37(3)
C314 C315 1.38(3)
C315 N316 1.33(3)
C321 C322 1.33(3)
C321 N326 1.39(3)
C322 C323 1.40(3)
C323 C324 1.34(4)
C324 C325 1.40(4)
C325 N326 1.34(3)
C331 C332 1.40(4)
C331 C336 1.43(4)
C332 C333 1.39(4)
C333 C334 1.34(4)
C334 C335 1.32(4)
C335 C336 1.43(4)
C411 N416 1.37(3)
C411 C412 1.44(3)
C412 C413 1.39(3)
C413 C414 1.39(4)
C414 C415 1.42(3)
C415 N416 1.30(3)
C421 N426 1.33(3)
C421 C422 1.36(4)
C422 C423 1.36(4)
C423 C424 1.36(4)
C424 C425 1.33(4)
C425 N426 1.32(3)
C431 C436 1.37(4)
C431 C432 1.40(3)
C432 C433 1.41(4)
C433 C434 1.28(4)
C434 C435 1.39(4)
C435 C436 1.33(4)
C511 N516 1.34(3)
C511 C512 1.40(4)
C512 C513 1.40(3)
C513 C514 1.33(4)
C514 C515 1.42(4)
C515 N516 1.34(3)
C521 N526 1.36(3)
C521 C522 1.39(4)
C522 C523 1.46(4)
C523 C524 1.35(5)
C524 C525 1.31(4)
C525 N526 1.31(3)
C531 C532 1.40(3)
C531 C536 1.41(3)
C532 C533 1.35(3)
C533 C534 1.36(4)
C534 C535 1.36(4)
C535 C536 1.40(4)
C611 N616 1.32(3)
C611 C612 1.35(3)
C612 C613 1.38(3)
C613 C614 1.36(4)
C614 C615 1.35(4)
C615 N616 1.36(3)
C621 N626 1.31(3)
C621 C622 1.43(3)
C622 C623 1.42(3)
C623 C624 1.36(4)
C624 C625 1.36(3)
C625 N626 1.36(3)
C631 C636 1.35(3)
C631 C632 1.39(4)
C632 C633 1.38(4)
C633 C634 1.39(4)
C634 C635 1.38(4)
C635 C636 1.38(4)
C711 C712 1.31(3)
C711 N716 1.36(3)
C712 C713 1.42(3)
C713 C714 1.36(4)
C714 C715 1.39(3)
C715 N716 1.34(3)
C721 N726 1.38(3)
C721 C722 1.38(3)
C722 C723 1.38(3)
C723 C724 1.37(4)
C724 C725 1.35(4)
C725 N726 1.29(3)
C731 C736 1.37(3)
C731 C732 1.40(3)
C732 C733 1.39(4)
C733 C734 1.34(4)
C734 C735 1.42(4)
C735 C736 1.45(4)
C811 N816 1.35(3)
C811 C812 1.39(3)
C812 C813 1.40(4)
C813 C814 1.34(4)
C814 C815 1.40(4)
C815 N816 1.31(3)
C821 N826 1.32(4)
C821 C822 1.37(4)
C822 C823 1.37(4)
C823 C824 1.32(4)
C824 C825 1.37(4)
C825 N826 1.32(4)
C831 C832 1.38(6)
C831 C836 1.41(5)
C832 C833 1.42(5)
C833 C834 1.28(5)
C834 C835 1.39(6)
C835 C836 1.45(4)
N900 C901 1.16(3)
C901 C902 1.44(3)
N903 C904 1.13(5)
C904 C905 1.63(6)
N906 C907 1.13(4)
C907 C908 1.46(4)
N909 C910 1.09(4)
C910 C911 1.51(4)
N912 C913 1.11(4)
C913 C914 1.55(5)
N915 C916 1.19(4)
C916 C917 1.48(4)
